data_4063069
_journal_name_full Organometallics
_journal_paper_doi 10.1021/om049866u
_journal_year 2004
_chemical_formula_sum 'C21 H34 Er N3'
_chemical_formula_weight 495.77
_space_group_IT_number 61
_symmetry_cell_setting orthorhombic
_symmetry_space_group_name_Hall '-P 2ac 2ab'
_symmetry_space_group_name_H-M 'P b c a'
_cell_angle_alpha 90.00
_cell_angle_beta 90.00
_cell_angle_gamma 90.00
_cell_formula_units_Z 8
_cell_length_a 11.058(5)
_cell_length_b 15.086(7)
_cell_length_c 26.498(12)
_cell_measurement_temperature 293(2)
_cell_volume 4420(3)
_diffrn_ambient_temperature 293(2)
_exptl_crystal_density_diffrn 1.490
_cod_database_code 4063069

loop_
_symmetry_equiv_pos_as_xyz
'x, y, z'
'-x+1/2, -y, z+1/2'
'-x, y+1/2, -z+1/2'
'x+1/2, -y+1/2, -z'
'-x, -y, -z'
'x-1/2, y, -z-1/2'
'x, -y-1/2, z-1/2'
'-x-1/2, y-1/2, z'

loop_
_atom_site_label
_atom_site_type_symbol
_atom_site_fract_x
_atom_site_fract_y
_atom_site_fract_z
_atom_site_U_iso_or_equiv
_atom_site_adp_type
_atom_site_occupancy
_atom_site_symmetry_multiplicity
_atom_site_calc_flag
_atom_site_refinement_flags
_atom_site_disorder_assembly
_atom_site_disorder_group
Er1 Er -0.10871(2) 0.853951(17) 0.643571(9) 0.03520(9) Uani 1 1 d . . .
N1 N 0.0282(4) 0.9645(3) 0.64266(18) 0.0387(11) Uani 1 1 d . . .
N2 N 0.0369(5) 0.8589(3) 0.58414(17) 0.0405(11) Uani 1 1 d . . .
N3 N 0.1936(5) 0.9702(4) 0.5851(2) 0.0499(14) Uani 1 1 d . . .
H3B H 0.1941 1.0270 0.5823 0.060 Uiso 1 1 calc R . .
C1 C -0.3086(8) 0.8315(7) 0.5945(5) 0.094(3) Uani 1 1 d . . .
H1A H -0.3325 0.7773 0.5768 0.113 Uiso 1 1 calc R . .
C2 C -0.2555(8) 0.9058(8) 0.5722(3) 0.088(3) Uani 1 1 d . . .
H2A H -0.2350 0.9122 0.5364 0.106 Uiso 1 1 calc R . .
C3 C -0.2565(7) 0.9720(6) 0.6070(4) 0.076(2) Uani 1 1 d . . .
H3A H -0.2358 1.0340 0.6002 0.091 Uiso 1 1 calc R . .
C4 C -0.3143(7) 0.9421(7) 0.6493(4) 0.079(3) Uani 1 1 d . . .
H4A H -0.3399 0.9790 0.6778 0.095 Uiso 1 1 calc R . .
C5 C -0.3441(7) 0.8551(7) 0.6424(4) 0.088(3) Uani 1 1 d . . .
H5A H -0.3966 0.8200 0.6646 0.105 Uiso 1 1 calc R . .
C6 C 0.0118(12) 0.7873(7) 0.7193(5) 0.099(4) Uani 1 1 d . . .
H6A H 0.0788 0.8162 0.7370 0.118 Uiso 1 1 calc R . .
C7 C 0.0229(10) 0.7273(7) 0.6816(4) 0.091(3) Uani 1 1 d . . .
H7A H 0.0998 0.7064 0.6676 0.109 Uiso 1 1 calc R . .
C8 C -0.0861(13) 0.6897(6) 0.6730(4) 0.095(3) Uani 1 1 d . . .
H8A H -0.1011 0.6370 0.6522 0.114 Uiso 1 1 calc R . .
C9 C -0.1648(10) 0.7263(9) 0.7062(5) 0.101(4) Uani 1 1 d . . .
H9A H -0.2469 0.7048 0.7128 0.121 Uiso 1 1 calc R . .
C10 C -0.1051(14) 0.7868(8) 0.7343(3) 0.101(4) Uani 1 1 d . . .
H10A H -0.1367 0.8156 0.7647 0.121 Uiso 1 1 calc R . .
C11 C 0.0656(6) 1.0391(4) 0.6750(2) 0.0480(16) Uani 1 1 d . . .
C12 C -0.0269(8) 1.0446(6) 0.7169(3) 0.076(2) Uani 1 1 d . . .
H12A H -0.1058 1.0537 0.7027 0.115 Uiso 1 1 calc R . .
H12B H -0.0073 1.0932 0.7388 0.115 Uiso 1 1 calc R . .
H12C H -0.0264 0.9903 0.7359 0.115 Uiso 1 1 calc R . .
C13 C 0.1880(8) 1.0243(6) 0.7006(3) 0.087(3) Uani 1 1 d . . .
H13A H 0.1873 0.9684 0.7180 0.131 Uiso 1 1 calc R . .
H13B H 0.2027 1.0711 0.7244 0.131 Uiso 1 1 calc R . .
H13C H 0.2508 1.0241 0.6756 0.131 Uiso 1 1 calc R . .
C14 C 0.0638(10) 1.1274(4) 0.6470(3) 0.084(3) Uani 1 1 d . . .
H14A H -0.0135 1.1353 0.6311 0.126 Uiso 1 1 calc R . .
H14B H 0.1261 1.1277 0.6217 0.126 Uiso 1 1 calc R . .
H14C H 0.0776 1.1748 0.6704 0.126 Uiso 1 1 calc R . .
C15 C 0.0895(5) 0.9316(4) 0.6034(2) 0.0371(13) Uani 1 1 d . . .
C16 C 0.3039(7) 0.9226(6) 0.5699(4) 0.076(2) Uani 1 1 d . . .
H16A H 0.2896 0.8943 0.5371 0.091 Uiso 1 1 calc R . .
C17 C 0.3363(8) 0.8511(7) 0.6084(4) 0.105(4) Uani 1 1 d . . .
H17A H 0.2709 0.8094 0.6111 0.157 Uiso 1 1 calc R . .
H17B H 0.3501 0.8781 0.6407 0.157 Uiso 1 1 calc R . .
H17C H 0.4082 0.8207 0.5978 0.157 Uiso 1 1 calc R . .
C18 C 0.4027(7) 0.9892(7) 0.5640(4) 0.106(4) Uani 1 1 d . . .
H18A H 0.3790 1.0329 0.5397 0.159 Uiso 1 1 calc R . .
H18B H 0.4750 0.9600 0.5528 0.159 Uiso 1 1 calc R . .
H18C H 0.4175 1.0174 0.5959 0.159 Uiso 1 1 calc R . .
C19 C 0.0709(7) 0.8172(4) 0.5363(2) 0.0540(18) Uani 1 1 d . . .
H19A H 0.1558 0.7988 0.5380 0.065 Uiso 1 1 calc R . .
C20 C 0.0536(10) 0.8772(6) 0.4914(3) 0.091(3) Uani 1 1 d . . .
H20B H 0.1034 0.9289 0.4952 0.136 Uiso 1 1 calc R . .
H20C H -0.0297 0.8947 0.4893 0.136 Uiso 1 1 calc R . .
H20D H 0.0760 0.8462 0.4612 0.136 Uiso 1 1 calc R . .
C21 C -0.0082(9) 0.7354(6) 0.5300(3) 0.093(3) Uani 1 1 d . . .
H21B H 0.0025 0.6968 0.5584 0.140 Uiso 1 1 calc R . .
H21C H 0.0144 0.7048 0.4996 0.140 Uiso 1 1 calc R . .
H21D H -0.0914 0.7531 0.5278 0.140 Uiso 1 1 calc R . .

loop_
_atom_site_aniso_label
_atom_site_aniso_U_11
_atom_site_aniso_U_22
_atom_site_aniso_U_33
_atom_site_aniso_U_23
_atom_site_aniso_U_13
_atom_site_aniso_U_12
Er1 0.03344(14) 0.04044(15) 0.03171(14) 0.00296(12) -0.00369(11) -0.00330(12)
N1 0.037(3) 0.039(3) 0.041(3) -0.012(2) -0.001(2) -0.003(2)
N2 0.047(3) 0.039(3) 0.035(3) -0.006(2) 0.003(2) -0.001(2)
N3 0.041(3) 0.045(3) 0.064(4) 0.011(3) 0.009(3) 0.000(2)
C1 0.054(5) 0.101(8) 0.129(9) -0.031(7) -0.049(6) 0.006(5)
C2 0.057(5) 0.155(10) 0.052(5) 0.011(6) -0.015(5) 0.025(6)
C3 0.047(4) 0.073(6) 0.107(7) 0.014(6) -0.015(5) 0.010(4)
C4 0.041(4) 0.108(7) 0.090(6) -0.014(6) -0.001(4) 0.032(5)
C5 0.039(4) 0.108(8) 0.116(8) 0.031(7) -0.004(5) -0.012(5)
C6 0.118(9) 0.090(7) 0.088(7) 0.046(6) -0.061(7) -0.031(7)
C7 0.081(7) 0.088(7) 0.103(8) 0.053(6) 0.017(6) 0.035(6)
C8 0.159(11) 0.044(5) 0.082(7) 0.020(5) -0.020(8) -0.018(6)
C9 0.083(7) 0.118(9) 0.101(8) 0.063(7) 0.008(7) -0.014(7)
C10 0.165(12) 0.096(8) 0.042(5) 0.031(5) 0.020(7) 0.036(8)
C11 0.057(4) 0.046(4) 0.041(3) -0.010(3) -0.009(3) -0.006(3)
C12 0.083(6) 0.080(6) 0.066(5) -0.031(5) 0.007(5) -0.004(5)
C13 0.087(6) 0.100(7) 0.076(6) -0.017(5) -0.031(5) -0.014(6)
C14 0.140(9) 0.037(4) 0.075(6) -0.011(4) -0.017(6) 0.000(4)
C15 0.036(3) 0.041(3) 0.034(3) 0.003(3) -0.003(3) 0.002(3)
C16 0.044(4) 0.088(6) 0.096(6) 0.018(5) 0.013(4) 0.006(4)
C17 0.060(5) 0.106(7) 0.148(10) 0.050(7) 0.008(6) 0.019(6)
C18 0.050(5) 0.127(8) 0.141(9) 0.034(8) 0.026(6) -0.011(5)
C19 0.065(5) 0.054(4) 0.042(4) -0.011(3) 0.003(3) 0.009(3)
C20 0.137(9) 0.096(7) 0.039(4) -0.009(4) 0.010(5) 0.023(6)
C21 0.128(8) 0.073(6) 0.079(6) -0.038(5) 0.017(6) -0.019(6)

loop_
_geom_bond_atom_site_label_1
_geom_bond_atom_site_label_2
_geom_bond_distance
_geom_bond_site_symmetry_2
_geom_bond_publ_flag
Er1 N1 2.252(5) . ?
Er1 N2 2.254(5) . ?
Er1 C1 2.586(8) . ?
Er1 C5 2.604(8) . ?
Er1 C7 2.605(8) . ?
Er1 C3 2.604(8) . ?
Er1 C10 2.609(8) . ?
Er1 C8 2.610(8) . ?
Er1 C2 2.612(8) . ?
Er1 C6 2.610(8) . ?
Er1 C9 2.616(9) . ?
Er1 C4 2.638(7) . ?
N1 C15 1.337(7) . ?
N1 C11 1.474(7) . ?
N2 C15 1.342(7) . ?
N2 C19 1.464(7) . ?
N3 C15 1.379(7) . ?
N3 C16 1.472(9) . ?
N3 H3B 0.8600 . ?
C1 C5 1.376(14) . ?
C1 C2 1.396(13) . ?
C1 H1A 0.9800 . ?
C2 C3 1.359(12) . ?
C2 H2A 0.9800 . ?
C3 C4 1.368(12) . ?
C3 H3A 0.9800 . ?
C4 C5 1.365(13) . ?
C4 H4A 0.9800 . ?
C5 H5A 0.9800 . ?
C6 C10 1.353(15) . ?
C6 C7 1.353(14) . ?
C6 H6A 0.9800 . ?
C7 C8 1.352(14) . ?
C7 H7A 0.9800 . ?
C8 C9 1.355(14) . ?
C8 H8A 0.9800 . ?
C9 C10 1.350(15) . ?
C9 H9A 0.9800 . ?
C10 H10A 0.9800 . ?
C11 C12 1.513(10) . ?
C11 C14 1.526(9) . ?
C11 C13 1.530(10) . ?
C12 H12A 0.9600 . ?
C12 H12B 0.9600 . ?
C12 H12C 0.9600 . ?
C13 H13A 0.9600 . ?
C13 H13B 0.9600 . ?
C13 H13C 0.9600 . ?
C14 H14A 0.9600 . ?
C14 H14B 0.9600 . ?
C14 H14C 0.9600 . ?
C16 C18 1.491(11) . ?
C16 C17 1.530(11) . ?
C16 H16A 0.9800 . ?
C17 H17A 0.9600 . ?
C17 H17B 0.9600 . ?
C17 H17C 0.9600 . ?
C18 H18A 0.9600 . ?
C18 H18B 0.9600 . ?
C18 H18C 0.9600 . ?
C19 C20 1.507(10) . ?
C19 C21 1.521(10) . ?
C19 H19A 0.9800 . ?
C20 H20B 0.9600 . ?
C20 H20C 0.9600 . ?
C20 H20D 0.9600 . ?
C21 H21B 0.9600 . ?
C21 H21C 0.9600 . ?
C21 H21D 0.9600 . ?
